data_2217871
loop_
_publ_author_name
'Zhang, Guo-Zhi'
'Zhao, Mei'
'Zhang, Xiao-Ling'
'Ma, Jian-Ping'
'Guo, Dian-Shun'

_publ_section_title
;
 Partial cone conformer of
 25,27-bis[(methoxycarbonyl)methoxy]-26,28-dipropoxycalix[4]arene
;
_journal_coeditor_code BT2681
_journal_issue 4
_journal_name_full 'Acta Crystallographica Section E'
_journal_page_first o712
_journal_paper_doi 10.1107/S1600536808006843
_journal_volume 64
_journal_year 2008
_chemical_formula_iupac 'C40 H44 O8'
_chemical_formula_moiety 'C40 H44 O8'
_chemical_formula_sum 'C40 H44 O8'
_chemical_formula_weight 652.75
_chemical_name_systematic
;
25,27-bis[(methoxycarbonyl)methoxy]-26,28-dipropoxycalix[4]arene
;
_space_group_IT_number 14
_symmetry_cell_setting monoclinic
_symmetry_space_group_name_Hall '-P 2ybc'
_symmetry_space_group_name_H-M 'P 1 21/c 1'
_atom_sites_solution_hydrogens geom
_atom_sites_solution_primary direct
_atom_sites_solution_secondary difmap
_audit_creation_method SHELXL-97
_cell_angle_alpha 90.00
_cell_angle_beta 101.334(3)
_cell_angle_gamma 90.00
_cell_formula_units_Z 4
_cell_length_a 9.3007(18)
_cell_length_b 18.114(4)
_cell_length_c 20.768(4)
_cell_measurement_reflns_used 4185
_cell_measurement_temperature 298(2)
_cell_measurement_theta_max 28.224
_cell_measurement_theta_min 2.248
_cell_volume 3430.6(12)
_computing_cell_refinement 'SMART (Bruker, 1999)'
_computing_data_collection 'SMART (Bruker, 1999)'
_computing_data_reduction 'SAINT (Bruker, 1999)'
_computing_molecular_graphics 'SHELXTL (Sheldrick, 2008)'
_computing_publication_material 'SHELXTL (Sheldrick, 2008)'
_computing_structure_refinement 'SHELXL97 (Sheldrick, 2008)'
_computing_structure_solution 'SHELXS97 (Sheldrick, 2008)'
_diffrn_ambient_temperature 298(2)
_diffrn_measured_fraction_theta_full 0.996
_diffrn_measured_fraction_theta_max 0.996
_diffrn_measurement_device_type 'Bruker SMART CCD area-detector'
_diffrn_measurement_method '\f and \w'
_diffrn_radiation_monochromator graphite
_diffrn_radiation_source 'fine-focus sealed tube'
_diffrn_radiation_type MoK\a
_diffrn_radiation_wavelength 0.71073
_diffrn_reflns_av_R_equivalents 0.0380
_diffrn_reflns_av_sigmaI/netI 0.0506
_diffrn_reflns_limit_h_max 10
_diffrn_reflns_limit_h_min -11
_diffrn_reflns_limit_k_max 21
_diffrn_reflns_limit_k_min -21
_diffrn_reflns_limit_l_max 21
_diffrn_reflns_limit_l_min -25
_diffrn_reflns_number 17798
_diffrn_reflns_theta_full 25.50
_diffrn_reflns_theta_max 25.50
_diffrn_reflns_theta_min 2.00
_exptl_absorpt_coefficient_mu 0.087
_exptl_absorpt_correction_type none
_exptl_crystal_colour colourless
_exptl_crystal_density_diffrn 1.264
_exptl_crystal_density_method 'not measured'
_exptl_crystal_description block
_exptl_crystal_F_000 1392
_exptl_crystal_size_max 0.37
_exptl_crystal_size_mid 0.18
_exptl_crystal_size_min 0.08
_refine_diff_density_max 0.228
_refine_diff_density_min -0.208
_refine_ls_extinction_method none
_refine_ls_goodness_of_fit_ref 1.041
_refine_ls_hydrogen_treatment constr
_refine_ls_matrix_type full
_refine_ls_number_parameters 457
_refine_ls_number_reflns 6362
_refine_ls_number_restraints 1
_refine_ls_restrained_S_all 1.042
_refine_ls_R_factor_all 0.0744
_refine_ls_R_factor_gt 0.0517
_refine_ls_shift/su_max 0.001
_refine_ls_shift/su_mean 0.000
_refine_ls_structure_factor_coef Fsqd
_refine_ls_weighting_details 'calc w=1/[\s^2^(Fo^2^)+(0.0427P)^2^+0.8294P] where P=(Fo^2^+2Fc^2^)/3'
_refine_ls_weighting_scheme calc
_refine_ls_wR_factor_gt 0.1047
_refine_ls_wR_factor_ref 0.1133
_reflns_number_gt 4677
_reflns_number_total 6362
_reflns_threshold_expression I>2\s(I)
_cod_data_source_file bt2681.cif
_cod_data_source_block I
_cod_depositor_comments
;
The following automatic conversions were performed:
'_symmetry_cell_setting' value 'Monoclinic' changed to 'monoclinic'
according to '/home/saulius/struct/CIF-dictionaries/cif_core.dic'
dictionary named 'cif_core.dic' version 2.4.1 from 2010-06-29.

Automatic conversion script
Id: cif_fix_enum 1527 2010-12-29 10:47:43Z saulius 

The following automatic conversions were performed:

'_symmetry_cell_setting' value 'Monoclinic' changed to 'monoclinic'
according to /home/saulius/struct/CIF-dictionaries/cif_core.dic
dictionary named 'cif_core.dic' version 2.4.1 from 2010-06-29.

Automatic conversion script
Id: cif_fix_values 1715 2011-07-08 13:25:40Z adriana 
;
_cod_original_cell_volume 3430.6(11)
_cod_original_sg_symbol_H-M 'P 21/c'
_cod_database_code 2217871
_cod_database_fobs_code 2217871

loop_
_symmetry_equiv_pos_as_xyz
'x, y, z'
'-x, y+1/2, -z+1/2'
'-x, -y, -z'
'x, -y-1/2, z-1/2'

loop_
_atom_site_type_symbol
_atom_site_label
_atom_site_fract_x
_atom_site_fract_y
_atom_site_fract_z
_atom_site_U_iso_or_equiv
_atom_site_adp_type
_atom_site_calc_flag
_atom_site_refinement_flags
_atom_site_occupancy
_atom_site_disorder_assembly
_atom_site_disorder_group
C C1 0.4972(2) 0.73848(11) 0.02361(9) 0.0283(5) Uani d . 1 . .
H H1A 0.4664 0.7738 -0.0115 0.034 Uiso calc R 1 . .
H H1B 0.5528 0.7000 0.0071 0.034 Uiso calc R 1 . .
C C2 0.5945(2) 0.77685(10) 0.08095(9) 0.0246(4) Uani d . 1 . .
C C3 0.7334(2) 0.75018(11) 0.10761(10) 0.0301(5) Uani d . 1 . .
H H3 0.7710 0.7106 0.0876 0.036 Uiso calc R 1 . .
C C4 0.8167(2) 0.78136(11) 0.16329(10) 0.0326(5) Uani d . 1 . .
H H4 0.9105 0.7637 0.1801 0.039 Uiso calc R 1 . .
C C5 0.7595(2) 0.83898(11) 0.19370(9) 0.0288(5) Uani d . 1 . .
H H5 0.8147 0.8588 0.2320 0.035 Uiso calc R 1 . .
C C6 0.6214(2) 0.86838(10) 0.16860(9) 0.0237(4) Uani d . 1 . .
C C7 0.5431(2) 0.83749(10) 0.11086(9) 0.0230(4) Uani d . 1 . .
C C8 0.4144(2) 0.92188(11) 0.03600(10) 0.0297(5) Uani d . 1 . .
H H8A 0.4717 0.9041 0.0049 0.036 Uiso calc R 1 . .
H H8B 0.4629 0.9651 0.0578 0.036 Uiso calc R 1 . .
C C9 0.2634(2) 0.94198(11) 0.00053(9) 0.0268(5) Uani d . 1 . .
C C10 0.1375(2) 1.02558(13) -0.07828(11) 0.0430(6) Uani d . 1 . .
H H10A 0.1019 0.9897 -0.1116 0.065 Uiso calc R 1 . .
H H10B 0.1550 1.0714 -0.0986 0.065 Uiso calc R 1 . .
H H10C 0.0659 1.0329 -0.0513 0.065 Uiso calc R 1 . .
C C11 0.5597(2) 0.93063(10) 0.20352(10) 0.0277(5) Uani d . 1 . .
H H11A 0.6329 0.9458 0.2411 0.033 Uiso calc R 1 . .
H H11B 0.5394 0.9725 0.1740 0.033 Uiso calc R 1 . .
C C12 0.4208(2) 0.90960(10) 0.22657(9) 0.0244(4) Uani d . 1 . .
C C13 0.2855(2) 0.93849(11) 0.19661(9) 0.0292(5) Uani d . 1 . .
H H13 0.2814 0.9736 0.1637 0.035 Uiso calc R 1 . .
C C14 0.1574(2) 0.91623(11) 0.21461(10) 0.0328(5) Uani d . 1 . .
H H14 0.0685 0.9375 0.1951 0.039 Uiso calc R 1 . .
C C15 0.1615(2) 0.86226(11) 0.26167(9) 0.0294(5) Uani d . 1 . .
H H15 0.0743 0.8459 0.2724 0.035 Uiso calc R 1 . .
C C16 0.2935(2) 0.83180(10) 0.29339(9) 0.0239(4) Uani d . 1 . .
C C17 0.4221(2) 0.85832(10) 0.27674(9) 0.0232(4) Uani d . 1 . .
C C18 0.6063(2) 0.87236(11) 0.36982(10) 0.0322(5) Uani d D 1 . .
H H18A 0.5593 0.8549 0.4047 0.039 Uiso d PR 0.337(5) A 1
H H18B 0.5881 0.9248 0.3634 0.039 Uiso d PR 0.337(5) A 1
C C19 0.7747(8) 0.8551(5) 0.3847(4) 0.0331(19) Uani d PD 0.337(5) A 1
H H19A 0.7915 0.8026 0.3919 0.040 Uiso calc PR 0.337(5) A 1
H H19B 0.8190 0.8704 0.3483 0.040 Uiso calc PR 0.337(5) A 1
C C20 0.8404(8) 0.8985(4) 0.4468(3) 0.044(2) Uani d P 0.337(5) A 1
H H20A 0.8208 0.9502 0.4393 0.067 Uiso calc PR 0.337(5) A 1
H H20B 0.9444 0.8906 0.4574 0.067 Uiso calc PR 0.337(5) A 1
H H20C 0.7970 0.8820 0.4826 0.067 Uiso calc PR 0.337(5) A 1
C C21 0.2928(2) 0.76960(11) 0.34205(9) 0.0287(5) Uani d . 1 . .
H H21A 0.3929 0.7582 0.3632 0.034 Uiso calc R 1 . .
H H21B 0.2407 0.7855 0.3758 0.034 Uiso calc R 1 . .
C C22 0.2207(2) 0.70070(10) 0.30918(9) 0.0256(5) Uani d . 1 . .
C C23 0.0867(2) 0.67571(11) 0.32014(10) 0.0327(5) Uani d . 1 . .
H H23 0.0414 0.7006 0.3499 0.039 Uiso calc R 1 . .
C C24 0.0191(2) 0.61448(12) 0.28763(11) 0.0359(5) Uani d . 1 . .
H H24 -0.0697 0.5977 0.2963 0.043 Uiso calc R 1 . .
C C25 0.0841(2) 0.57875(11) 0.24254(10) 0.0318(5) Uani d . 1 . .
H H25 0.0380 0.5378 0.2206 0.038 Uiso calc R 1 . .
C C26 0.2170(2) 0.60219(10) 0.22883(9) 0.0250(4) Uani d . 1 . .
C C27 0.2867(2) 0.66187(10) 0.26456(9) 0.0246(4) Uani d . 1 . .
C C28 0.5503(2) 0.65411(12) 0.27113(9) 0.0310(5) Uani d . 1 . .
H H28A 0.6263 0.6816 0.2555 0.037 Uiso calc R 1 . .
H H28B 0.5433 0.6060 0.2503 0.037 Uiso calc R 1 . .
C C29 0.5965(2) 0.64378(11) 0.34452(10) 0.0282(5) Uani d . 1 . .
C C30 0.8024(3) 0.63060(15) 0.42966(11) 0.0500(7) Uani d . 1 . .
H H30A 0.7630 0.6642 0.4575 0.075 Uiso calc R 1 . .
H H30B 0.9071 0.6356 0.4374 0.075 Uiso calc R 1 . .
H H30C 0.7774 0.5809 0.4392 0.075 Uiso calc R 1 . .
C C31 0.2738(2) 0.56959(10) 0.17147(9) 0.0283(5) Uani d . 1 . .
H H31A 0.2203 0.5247 0.1570 0.034 Uiso calc R 1 . .
H H31B 0.3766 0.5569 0.1854 0.034 Uiso calc R 1 . .
C C32 0.2563(2) 0.62392(10) 0.11495(9) 0.0258(5) Uani d . 1 . .
C C33 0.1197(2) 0.65398(12) 0.08963(10) 0.0337(5) Uani d . 1 . .
H H33 0.0381 0.6377 0.1052 0.040 Uiso calc R 1 . .
C C34 0.1031(2) 0.70765(12) 0.04169(10) 0.0352(5) Uani d . 1 . .
H H34 0.0106 0.7267 0.0245 0.042 Uiso calc R 1 . .
C C35 0.2239(2) 0.73306(11) 0.01923(9) 0.0305(5) Uani d . 1 . .
H H35 0.2121 0.7699 -0.0125 0.037 Uiso calc R 1 . .
C C36 0.3630(2) 0.70474(10) 0.04306(9) 0.0250(5) Uani d . 1 . .
C C37 0.3764(2) 0.64870(10) 0.09015(9) 0.0247(4) Uani d . 1 . .
C C38 0.5595(2) 0.56049(11) 0.08040(10) 0.0312(5) Uani d . 1 . .
H H38A 0.5730 0.5776 0.0377 0.037 Uiso calc R 1 . .
H H38B 0.4847 0.5224 0.0737 0.037 Uiso calc R 1 . .
C C39 0.7012(2) 0.52970(12) 0.11846(11) 0.0407(6) Uani d . 1 . .
H H39A 0.6836 0.5077 0.1588 0.049 Uiso calc R 1 . .
H H39B 0.7707 0.5697 0.1303 0.049 Uiso calc R 1 . .
C C40 0.7671(3) 0.47225(15) 0.07997(13) 0.0624(8) Uani d . 1 . .
H H40A 0.6979 0.4330 0.0673 0.094 Uiso calc R 1 . .
H H40B 0.8548 0.4527 0.1068 0.094 Uiso calc R 1 . .
H H40C 0.7905 0.4946 0.0414 0.094 Uiso calc R 1 . .
H H18C 0.5279 0.8738 0.3944 0.075 Uiso d PR 0.663(5) A 2
H H18D 0.6276 0.9227 0.3589 0.075 Uiso d PR 0.663(5) A 2
C C19' 0.7406(4) 0.8397(2) 0.41222(19) 0.0274(9) Uani d P 0.663(5) A 2
H H19C 0.7202 0.7895 0.4240 0.033 Uiso calc PR 0.663(5) A 2
H H19D 0.7671 0.8681 0.4524 0.033 Uiso calc PR 0.663(5) A 2
C C20' 0.8681(4) 0.8398(2) 0.37574(16) 0.0386(10) Uani d P 0.663(5) A 2
H H20D 0.8457 0.8075 0.3384 0.058 Uiso calc PR 0.663(5) A 2
H H20E 0.9554 0.8229 0.4046 0.058 Uiso calc PR 0.663(5) A 2
H H20F 0.8832 0.8889 0.3612 0.058 Uiso calc PR 0.663(5) A 2
O O1 0.41503(14) 0.69143(7) 0.25091(6) 0.0268(3) Uani d . 1 . .
O O2 0.51744(17) 0.63185(10) 0.38196(7) 0.0542(5) Uani d . 1 . .
O O3 0.74159(15) 0.64726(9) 0.36180(7) 0.0397(4) Uani d . 1 . .
O O4 0.55748(14) 0.83184(7) 0.31032(6) 0.0275(3) Uani d . 1 A .
O O5 0.51464(14) 0.62042(7) 0.11647(6) 0.0281(3) Uani d . 1 . .
O O7 0.27257(15) 0.99957(8) -0.03810(7) 0.0366(4) Uani d . 1 . .
O O8 0.15084(17) 0.91286(9) 0.00548(8) 0.0484(4) Uani d . 1 . .
O O9 0.40569(14) 0.86619(7) 0.08311(6) 0.0251(3) Uani d . 1 . .

loop_
_atom_site_aniso_label
_atom_site_aniso_U_11
_atom_site_aniso_U_22
_atom_site_aniso_U_33
_atom_site_aniso_U_12
_atom_site_aniso_U_13
_atom_site_aniso_U_23
C1 0.0350(13) 0.0289(11) 0.0214(11) 0.0030(9) 0.0069(9) -0.0009(8)
C2 0.0250(12) 0.0298(11) 0.0205(10) -0.0020(9) 0.0079(8) 0.0026(8)
C3 0.0294(13) 0.0302(12) 0.0325(12) 0.0026(9) 0.0106(10) 0.0014(9)
C4 0.0236(12) 0.0392(13) 0.0338(12) 0.0045(9) 0.0029(9) 0.0064(10)
C5 0.0255(12) 0.0356(12) 0.0237(11) -0.0040(9) 0.0009(9) 0.0018(9)
C6 0.0229(11) 0.0256(11) 0.0233(11) -0.0044(8) 0.0061(8) 0.0038(8)
C7 0.0181(11) 0.0276(11) 0.0236(11) -0.0006(8) 0.0051(8) 0.0062(8)
C8 0.0246(12) 0.0328(12) 0.0315(12) -0.0004(9) 0.0050(9) 0.0081(9)
C9 0.0239(12) 0.0282(11) 0.0289(12) 0.0000(9) 0.0065(9) 0.0028(9)
C10 0.0336(14) 0.0488(14) 0.0409(14) 0.0029(11) -0.0070(11) 0.0170(11)
C11 0.0312(13) 0.0252(11) 0.0265(11) -0.0046(9) 0.0051(9) 0.0004(8)
C12 0.0280(12) 0.0218(10) 0.0232(11) 0.0009(8) 0.0046(9) -0.0039(8)
C13 0.0345(14) 0.0264(11) 0.0254(11) 0.0058(9) 0.0032(9) 0.0028(8)
C14 0.0238(12) 0.0398(13) 0.0318(12) 0.0089(9) -0.0022(9) 0.0002(10)
C15 0.0214(12) 0.0364(12) 0.0306(12) -0.0014(9) 0.0058(9) -0.0045(9)
C16 0.0247(12) 0.0256(10) 0.0216(10) 0.0004(8) 0.0046(8) -0.0044(8)
C17 0.0219(11) 0.0229(10) 0.0237(11) 0.0050(8) 0.0020(8) -0.0025(8)
C18 0.0298(13) 0.0291(11) 0.0342(12) -0.0016(9) -0.0023(9) -0.0022(9)
C19 0.034(6) 0.047(5) 0.019(5) 0.002(4) 0.009(4) 0.000(3)
C20 0.041(5) 0.051(5) 0.034(4) -0.007(3) -0.009(3) 0.011(3)
C21 0.0304(13) 0.0338(12) 0.0234(11) -0.0001(9) 0.0084(9) -0.0020(9)
C22 0.0293(12) 0.0281(11) 0.0200(10) 0.0001(9) 0.0064(9) 0.0051(8)
C23 0.0343(14) 0.0351(12) 0.0320(12) 0.0018(10) 0.0149(10) 0.0020(9)
C24 0.0287(13) 0.0376(13) 0.0441(14) -0.0059(10) 0.0136(10) 0.0052(10)
C25 0.0309(13) 0.0270(11) 0.0373(13) -0.0047(9) 0.0066(10) 0.0020(9)
C26 0.0261(12) 0.0233(10) 0.0252(11) 0.0004(8) 0.0037(9) 0.0053(8)
C27 0.0224(11) 0.0267(11) 0.0243(11) -0.0008(8) 0.0039(8) 0.0100(8)
C28 0.0210(12) 0.0428(13) 0.0301(12) 0.0020(9) 0.0069(9) -0.0027(9)
C29 0.0237(13) 0.0299(11) 0.0317(12) 0.0022(9) 0.0070(9) -0.0002(9)
C30 0.0363(15) 0.0685(18) 0.0392(14) 0.0008(12) -0.0072(11) 0.0119(12)
C31 0.0286(12) 0.0246(11) 0.0310(12) -0.0023(9) 0.0040(9) -0.0010(8)
C32 0.0277(12) 0.0259(11) 0.0230(11) 0.0001(9) 0.0028(9) -0.0053(8)
C33 0.0245(13) 0.0423(13) 0.0337(12) -0.0021(10) 0.0043(9) -0.0015(10)
C34 0.0251(13) 0.0438(13) 0.0342(13) 0.0066(10) -0.0006(10) 0.0026(10)
C35 0.0335(13) 0.0331(12) 0.0223(11) 0.0020(9) -0.0010(9) 0.0014(9)
C36 0.0279(12) 0.0281(11) 0.0187(10) -0.0012(9) 0.0038(8) -0.0056(8)
C37 0.0235(12) 0.0270(11) 0.0222(11) 0.0022(8) 0.0009(8) -0.0058(8)
C38 0.0336(13) 0.0315(12) 0.0300(12) 0.0061(9) 0.0099(10) -0.0004(9)
C39 0.0349(14) 0.0402(13) 0.0462(14) 0.0098(10) 0.0058(11) 0.0035(11)
C40 0.0541(19) 0.0661(19) 0.0696(19) 0.0306(14) 0.0189(15) 0.0068(14)
C19' 0.027(2) 0.040(2) 0.015(2) 0.0010(16) 0.0051(16) 0.0017(16)
C20' 0.026(2) 0.058(2) 0.031(2) 0.0047(18) 0.0038(16) 0.0048(16)
O1 0.0213(8) 0.0311(8) 0.0285(8) -0.0024(6) 0.0064(6) 0.0033(6)
O2 0.0285(10) 0.1005(14) 0.0341(9) 0.0036(9) 0.0076(8) 0.0224(9)
O3 0.0220(9) 0.0618(11) 0.0336(9) 0.0012(7) 0.0013(7) 0.0087(7)
O4 0.0218(8) 0.0291(8) 0.0294(8) 0.0035(6) -0.0001(6) -0.0004(6)
O5 0.0245(8) 0.0312(8) 0.0272(8) 0.0039(6) 0.0020(6) -0.0022(6)
O7 0.0266(9) 0.0423(9) 0.0380(9) -0.0003(7) -0.0005(7) 0.0187(7)
O8 0.0233(9) 0.0494(10) 0.0688(12) -0.0035(8) 0.0001(8) 0.0252(8)
O9 0.0202(8) 0.0296(7) 0.0251(7) 0.0006(6) 0.0031(6) 0.0065(6)

loop_
_atom_type_symbol
_atom_type_description
_atom_type_scat_dispersion_real
_atom_type_scat_dispersion_imag
_atom_type_scat_source
C C 0.0033 0.0016 'International Tables Vol C Tables 4.2.6.8 and 6.1.1.4'
H H 0.0000 0.0000 'International Tables Vol C Tables 4.2.6.8 and 6.1.1.4'
O O 0.0106 0.0060 'International Tables Vol C Tables 4.2.6.8 and 6.1.1.4'

loop_
_geom_angle_atom_site_label_1
_geom_angle_atom_site_label_2
_geom_angle_atom_site_label_3
_geom_angle
C36 C1 C2 111.84(15)
C36 C1 H1A 109.2
C2 C1 H1A 109.2
C36 C1 H1B 109.2
C2 C1 H1B 109.2
H1A C1 H1B 107.9
C3 C2 C7 118.10(18)
C3 C2 C1 121.28(18)
C7 C2 C1 120.51(18)
C4 C3 C2 121.13(19)
C4 C3 H3 119.4
C2 C3 H3 119.4
C5 C4 C3 119.31(19)
C5 C4 H4 120.3
C3 C4 H4 120.3
C4 C5 C6 121.87(19)
C4 C5 H5 119.1
C6 C5 H5 119.1
C7 C6 C5 117.16(18)
C7 C6 C11 121.91(18)
C5 C6 C11 120.93(17)
C6 C7 C2 122.27(18)
C6 C7 O9 119.21(17)
C2 C7 O9 118.48(17)
O9 C8 C9 109.68(16)
O9 C8 H8A 109.7
C9 C8 H8A 109.7
O9 C8 H8B 109.7
C9 C8 H8B 109.7
H8A C8 H8B 108.2
O8 C9 O7 124.08(19)
O8 C9 C8 127.12(18)
O7 C9 C8 108.80(17)
O7 C10 H10A 109.5
O7 C10 H10B 109.5
H10A C10 H10B 109.5
O7 C10 H10C 109.5
H10A C10 H10C 109.5
H10B C10 H10C 109.5
C12 C11 C6 113.08(15)
C12 C11 H11A 109.0
C6 C11 H11A 109.0
C12 C11 H11B 109.0
C6 C11 H11B 109.0
H11A C11 H11B 107.8
C13 C12 C17 117.29(18)
C13 C12 C11 121.17(18)
C17 C12 C11 121.49(17)
C14 C13 C12 121.53(19)
C14 C13 H13 119.2
C12 C13 H13 119.2
C13 C14 C15 119.73(19)
C13 C14 H14 120.1
C15 C14 H14 120.1
C14 C15 C16 121.12(19)
C14 C15 H15 119.4
C16 C15 H15 119.4
C15 C16 C17 117.85(18)
C15 C16 C21 119.51(18)
C17 C16 C21 122.59(17)
C16 C17 C12 122.25(17)
C16 C17 O4 119.35(17)
C12 C17 O4 118.39(17)
O4 C18 C19' 113.0(2)
O4 C18 C19 101.7(3)
C19' C18 C19 28.5(3)
O4 C18 H18A 111.4
C19' C18 H18A 83.0
C19 C18 H18A 111.5
O4 C18 H18B 111.4
C19' C18 H18B 124.8
C19 C18 H18B 111.3
H18A C18 H18B 109.3
O4 C18 H18C 109.0
C19' C18 H18C 109.1
C19 C18 H18C 136.7
H18A C18 H18C 28.2
H18B C18 H18C 85.2
O4 C18 H18D 108.9
C19' C18 H18D 108.9
C19 C18 H18D 89.5
H18A C18 H18D 128.6
H18B C18 H18D 23.7
H18C C18 H18D 107.9
C20 C19 C18 106.3(5)
C20 C19 H19A 110.5
C18 C19 H19A 110.5
C20 C19 H19B 110.5
C18 C19 H19B 110.5
H19A C19 H19B 108.7
C22 C21 C16 111.84(15)
C22 C21 H21A 109.2
C16 C21 H21A 109.2
C22 C21 H21B 109.2
C16 C21 H21B 109.2
H21A C21 H21B 107.9
C23 C22 C27 118.06(18)
C23 C22 C21 121.86(18)
C27 C22 C21 120.04(18)
C24 C23 C22 121.24(19)
C24 C23 H23 119.4
C22 C23 H23 119.4
C25 C24 C23 119.5(2)
C25 C24 H24 120.3
C23 C24 H24 120.3
C24 C25 C26 121.7(2)
C24 C25 H25 119.2
C26 C25 H25 119.2
C25 C26 C27 117.82(18)
C25 C26 C31 120.29(18)
C27 C26 C31 121.50(18)
O1 C27 C26 121.21(17)
O1 C27 C22 116.65(17)
C26 C27 C22 121.58(18)
O1 C28 C29 114.66(16)
O1 C28 H28A 108.6
C29 C28 H28A 108.6
O1 C28 H28B 108.6
C29 C28 H28B 108.6
H28A C28 H28B 107.6
O2 C29 O3 123.88(19)
O2 C29 C28 126.29(19)
O3 C29 C28 109.79(17)
O3 C30 H30A 109.5
O3 C30 H30B 109.5
H30A C30 H30B 109.5
O3 C30 H30C 109.5
H30A C30 H30C 109.5
H30B C30 H30C 109.5
C26 C31 C32 110.78(16)
C26 C31 H31A 109.5
C32 C31 H31A 109.5
C26 C31 H31B 109.5
C32 C31 H31B 109.5
H31A C31 H31B 108.1
C33 C32 C37 118.33(18)
C33 C32 C31 119.97(18)
C37 C32 C31 121.56(18)
C34 C33 C32 121.0(2)
C34 C33 H33 119.5
C32 C33 H33 119.5
C35 C34 C33 119.8(2)
C35 C34 H34 120.1
C33 C34 H34 120.1
C34 C35 C36 121.37(19)
C34 C35 H35 119.3
C36 C35 H35 119.3
C35 C36 C37 117.75(18)
C35 C36 C1 120.98(18)
C37 C36 C1 121.01(17)
O5 C37 C32 118.83(17)
O5 C37 C36 119.34(17)
C32 C37 C36 121.67(18)
O5 C38 C39 108.81(17)
O5 C38 H38A 109.9
C39 C38 H38A 109.9
O5 C38 H38B 109.9
C39 C38 H38B 109.9
H38A C38 H38B 108.3
C38 C39 C40 112.44(19)
C38 C39 H39A 109.1
C40 C39 H39A 109.1
C38 C39 H39B 109.1
C40 C39 H39B 109.1
H39A C39 H39B 107.8
C39 C40 H40A 109.5
C39 C40 H40B 109.5
H40A C40 H40B 109.5
C39 C40 H40C 109.5
H40A C40 H40C 109.5
H40B C40 H40C 109.5
C18 C19' C20' 110.2(3)
C18 C19' H19C 109.6
C20' C19' H19C 109.6
C18 C19' H19D 109.6
C20' C19' H19D 109.6
H19C C19' H19D 108.1
C19' C20' H20D 109.5
C19' C20' H20E 109.5
H20D C20' H20E 109.5
C19' C20' H20F 109.5
H20D C20' H20F 109.5
H20E C20' H20F 109.5
C27 O1 C28 120.32(15)
C29 O3 C30 115.85(17)
C17 O4 C18 110.87(14)
C37 O5 C38 114.62(14)
C9 O7 C10 116.94(16)
C7 O9 C8 112.20(14)

loop_
_geom_bond_atom_site_label_1
_geom_bond_atom_site_label_2
_geom_bond_distance
C1 C36 1.514(3)
C1 C2 1.516(3)
C1 H1A 0.9700
C1 H1B 0.9700
C2 C3 1.388(3)
C2 C7 1.392(3)
C3 C4 1.380(3)
C3 H3 0.9300
C4 C5 1.380(3)
C4 H4 0.9300
C5 C6 1.394(3)
C5 H5 0.9300
C6 C7 1.392(3)
C6 C11 1.514(3)
C7 O9 1.395(2)
C8 O9 1.419(2)
C8 C9 1.498(3)
C8 H8A 0.9700
C8 H8B 0.9700
C9 O8 1.194(2)
C9 O7 1.329(2)
C10 O7 1.443(2)
C10 H10A 0.9600
C10 H10B 0.9600
C10 H10C 0.9600
C11 C12 1.512(3)
C11 H11A 0.9700
C11 H11B 0.9700
C12 C13 1.392(3)
C12 C17 1.394(3)
C13 C14 1.377(3)
C13 H13 0.9300
C14 C15 1.377(3)
C14 H14 0.9300
C15 C16 1.389(3)
C15 H15 0.9300
C16 C17 1.393(3)
C16 C21 1.514(3)
C17 O4 1.399(2)
C18 O4 1.432(2)
C18 C19' 1.501(4)
C18 C19 1.567(7)
C18 H18A 0.9700
C18 H18B 0.9700
C18 H18C 0.9694
C18 H18D 0.9691
C19 C20 1.531(10)
C19 H19A 0.9700
C19 H19B 0.9700
C20 H20A 0.9600
C20 H20B 0.9600
C20 H20C 0.9600
C21 C22 1.514(3)
C21 H21A 0.9700
C21 H21B 0.9700
C22 C23 1.386(3)
C22 C27 1.398(3)
C23 C24 1.384(3)
C23 H23 0.9300
C24 C25 1.372(3)
C24 H24 0.9300
C25 C26 1.388(3)
C25 H25 0.9300
C26 C27 1.396(3)
C26 C31 1.515(3)
C27 O1 1.388(2)
C28 O1 1.417(2)
C28 C29 1.512(3)
C28 H28A 0.9700
C28 H28B 0.9700
C29 O2 1.190(2)
C29 O3 1.328(2)
C30 O3 1.443(2)
C30 H30A 0.9600
C30 H30B 0.9600
C30 H30C 0.9600
C31 C32 1.516(3)
C31 H31A 0.9700
C31 H31B 0.9700
C32 C33 1.387(3)
C32 C37 1.393(3)
C33 C34 1.378(3)
C33 H33 0.9300
C34 C35 1.378(3)
C34 H34 0.9300
C35 C36 1.390(3)
C35 H35 0.9300
C36 C37 1.398(3)
C37 O5 1.392(2)
C38 O5 1.427(2)
C38 C39 1.504(3)
C38 H38A 0.9700
C38 H38B 0.9700
C39 C40 1.514(3)
C39 H39A 0.9700
C39 H39B 0.9700
C40 H40A 0.9600
C40 H40B 0.9600
C40 H40C 0.9600
C19' C20' 1.527(5)
C19' H19C 0.9700
C19' H19D 0.9700
C20' H20D 0.9600
C20' H20E 0.9600
C20' H20F 0.9600

loop_
_geom_hbond_atom_site_label_D
_geom_hbond_atom_site_label_H
_geom_hbond_atom_site_label_A
_geom_hbond_site_symmetry_A
_geom_hbond_distance_DH
_geom_hbond_distance_HA
_geom_hbond_distance_DA
_geom_hbond_angle_DHA
C30 H30B O8 4_676 0.96 2.58 3.406(3) 144.4
C31 H31B O5 . 0.97 2.40 2.859(2) 108.7
C24 H24 O3 1_455 0.93 2.58 3.309(3) 135.1
C21 H21A O4 . 0.97 2.45 2.899(2) 108.1
C21 H21A O2 . 0.97 2.56 3.255(3) 128.6
C10 H10C O8 3_575 0.96 2.59 3.510(3) 161.4

loop_
_geom_torsion_atom_site_label_1
_geom_torsion_atom_site_label_2
_geom_torsion_atom_site_label_3
_geom_torsion_atom_site_label_4
_geom_torsion
C36 C1 C2 C3 113.1(2)
C36 C1 C2 C7 -63.0(2)
C7 C2 C3 C4 1.9(3)
C1 C2 C3 C4 -174.32(18)
C2 C3 C4 C5 1.4(3)
C3 C4 C5 C6 -2.1(3)
C4 C5 C6 C7 -0.5(3)
C4 C5 C6 C11 178.82(18)
C5 C6 C7 C2 3.9(3)
C11 C6 C7 C2 -175.35(17)
C5 C6 C7 O9 -178.60(16)
C11 C6 C7 O9 2.1(3)
C3 C2 C7 C6 -4.6(3)
C1 C2 C7 C6 171.58(17)
C3 C2 C7 O9 177.88(16)
C1 C2 C7 O9 -5.9(3)
O9 C8 C9 O8 -6.0(3)
O9 C8 C9 O7 173.24(15)
C7 C6 C11 C12 61.6(2)
C5 C6 C11 C12 -117.6(2)
C6 C11 C12 C13 -109.1(2)
C6 C11 C12 C17 68.2(2)
C17 C12 C13 C14 -1.4(3)
C11 C12 C13 C14 175.98(18)
C12 C13 C14 C15 -2.3(3)
C13 C14 C15 C16 2.6(3)
C14 C15 C16 C17 0.9(3)
C14 C15 C16 C21 -176.59(18)
C15 C16 C17 C12 -4.9(3)
C21 C16 C17 C12 172.51(17)
C15 C16 C17 O4 176.45(16)
C21 C16 C17 O4 -6.2(3)
C13 C12 C17 C16 5.1(3)
C11 C12 C17 C16 -172.29(17)
C13 C12 C17 O4 -176.18(16)
C11 C12 C17 O4 6.4(3)
O4 C18 C19 C20 177.9(5)
C19' C18 C19 C20 -65.2(7)
C15 C16 C21 C22 65.0(2)
C17 C16 C21 C22 -112.3(2)
C16 C21 C22 C23 -110.7(2)
C16 C21 C22 C27 67.0(2)
C27 C22 C23 C24 -0.5(3)
C21 C22 C23 C24 177.19(19)
C22 C23 C24 C25 -1.5(3)
C23 C24 C25 C26 0.4(3)
C24 C25 C26 C27 2.7(3)
C24 C25 C26 C31 -170.17(19)
C25 C26 C27 O1 -175.94(16)
C31 C26 C27 O1 -3.2(3)
C25 C26 C27 C22 -4.8(3)
C31 C26 C27 C22 167.99(17)
C23 C22 C27 O1 175.26(17)
C21 C22 C27 O1 -2.5(3)
C23 C22 C27 C26 3.7(3)
C21 C22 C27 C26 -174.02(17)
O1 C28 C29 O2 35.9(3)
O1 C28 C29 O3 -146.37(17)
C25 C26 C31 C32 105.4(2)
C27 C26 C31 C32 -67.2(2)
C26 C31 C32 C33 -54.8(2)
C26 C31 C32 C37 120.8(2)
C37 C32 C33 C34 -0.7(3)
C31 C32 C33 C34 175.00(18)
C32 C33 C34 C35 -1.2(3)
C33 C34 C35 C36 1.2(3)
C34 C35 C36 C37 0.8(3)
C34 C35 C36 C1 -173.37(18)
C2 C1 C36 C35 111.4(2)
C2 C1 C36 C37 -62.6(2)
C33 C32 C37 O5 178.23(16)
C31 C32 C37 O5 2.6(3)
C33 C32 C37 C36 2.8(3)
C31 C32 C37 C36 -172.84(17)
C35 C36 C37 O5 -178.24(16)
C1 C36 C37 O5 -4.1(3)
C35 C36 C37 C32 -2.9(3)
C1 C36 C37 C32 171.33(17)
O5 C38 C39 C40 -172.66(19)
O4 C18 C19' C20' 61.2(3)
C19 C18 C19' C20' -10.4(6)
C26 C27 O1 C28 -75.8(2)
C22 C27 O1 C28 112.63(19)
C29 C28 O1 C27 -61.1(2)
O2 C29 O3 C30 4.0(3)
C28 C29 O3 C30 -173.75(18)
C16 C17 O4 C18 -85.1(2)
C12 C17 O4 C18 96.18(19)
C19' C18 O4 C17 172.2(2)
C19 C18 O4 C17 -160.3(4)
C32 C37 O5 C38 96.2(2)
C36 C37 O5 C38 -88.3(2)
C39 C38 O5 C37 -173.18(17)
O8 C9 O7 C10 -2.8(3)
C8 C9 O7 C10 177.92(17)
C6 C7 O9 C8 92.3(2)
C2 C7 O9 C8 -90.1(2)
C9 C8 O9 C7 171.14(16)
